data_7000557
loop_
_publ_author_name
'Bollermann, Timo'
'Puls, Arik'
'Gemel, Christian'
'Cadenbach, Thomas'
'Fischer, Roland A.'

_publ_section_title
;
 Reactions of cationic transition metal acetonitrile complexes
 [M(CH3CN)n]m+ with GaCp*: novel gallium complexes of iron, cobalt,
 copper and silver
;
_journal_issue 8
_journal_name_full 'Dalton Transactions'
_journal_page_first 1372
_journal_paper_doi 10.1039/b815319a
_journal_year 2009
_chemical_formula_moiety 'C40 H60 Fe Ga3, C32 H12 B F24'
_chemical_formula_sum 'C72 H72 B F24 Fe Ga3'
_chemical_formula_weight 1669.12
_chemical_name_systematic
;
?
;
_space_group_IT_number 14
_symmetry_cell_setting monoclinic
_symmetry_space_group_name_Hall '-P 2ybc'
_symmetry_space_group_name_H-M 'P 1 21/c 1'
_atom_sites_solution_hydrogens geom
_atom_sites_solution_primary direct
_atom_sites_solution_secondary difmap
_audit_creation_method SHELXL-97
_cell_angle_alpha 90.00
_cell_angle_beta 100.575(7)
_cell_angle_gamma 90.00
_cell_formula_units_Z 4
_cell_length_a 19.3349(17)
_cell_length_b 15.5385(15)
_cell_length_c 24.1220(19)
_cell_measurement_reflns_used 200
_cell_measurement_temperature 105(2)
_cell_measurement_theta_max 25
_cell_measurement_theta_min 2
_cell_volume 7124.0(11)
_computing_cell_refinement 'CrysAlis CCD 1.170.32, Oxford Diffraction '
_computing_data_collection 'CrysAlis CCD 1.170.32, Oxford Diffraction '
_computing_data_reduction 'CrysAlis CCD 1.170.32, Oxford Diffraction '
_computing_molecular_graphics SHELXL-97
_computing_publication_material SHELXL-97
_computing_structure_refinement 'SHELXL-97 (Sheldrick, 1997)'
_computing_structure_solution 'SHELXS-97 (Sheldrick, 1990)'
_diffrn_ambient_temperature 105(2)
_diffrn_detector_area_resol_mean 'not measured'
_diffrn_measured_fraction_theta_full 0.995
_diffrn_measured_fraction_theta_max 0.995
_diffrn_measurement_device_type 'multiwire proportional'
_diffrn_measurement_method 'phi and omega scans'
_diffrn_radiation_monochromator graphite
_diffrn_radiation_source 'fine-focus sealed tube'
_diffrn_radiation_type MoK\a
_diffrn_radiation_wavelength 0.71073
_diffrn_reflns_av_R_equivalents 0.0721
_diffrn_reflns_av_sigmaI/netI 0.1192
_diffrn_reflns_limit_h_max 25
_diffrn_reflns_limit_h_min -21
_diffrn_reflns_limit_k_max 20
_diffrn_reflns_limit_k_min -19
_diffrn_reflns_limit_l_max 26
_diffrn_reflns_limit_l_min -31
_diffrn_reflns_number 71775
_diffrn_reflns_theta_full 27.61
_diffrn_reflns_theta_max 27.61
_diffrn_reflns_theta_min 2.76
_diffrn_standards_decay_% 'not measured'
_diffrn_standards_interval_count 'not measured'
_diffrn_standards_interval_time 'not measured'
_diffrn_standards_number 'not measured'
_exptl_absorpt_coefficient_mu 1.426
_exptl_absorpt_correction_T_max 0.867
_exptl_absorpt_correction_T_min 0.843
_exptl_absorpt_correction_type empirical
_exptl_absorpt_process_details sadabs
_exptl_crystal_colour purple
_exptl_crystal_density_diffrn 1.556
_exptl_crystal_density_meas ?
_exptl_crystal_density_method .
_exptl_crystal_description prism
_exptl_crystal_F_000 3376
_exptl_crystal_size_max 0.3
_exptl_crystal_size_mid 0.1
_exptl_crystal_size_min 0.1
_refine_diff_density_max 1.698
_refine_diff_density_min -0.979
_refine_diff_density_rms 0.108
_refine_ls_extinction_method none
_refine_ls_goodness_of_fit_ref 0.870
_refine_ls_hydrogen_treatment constr
_refine_ls_matrix_type full
_refine_ls_number_parameters 695
_refine_ls_number_reflns 16475
_refine_ls_number_restraints 118
_refine_ls_restrained_S_all 0.868
_refine_ls_R_factor_all 0.1012
_refine_ls_R_factor_gt 0.0547
_refine_ls_shift/su_max 0.002
_refine_ls_shift/su_mean 0.000
_refine_ls_structure_factor_coef Fsqd
_refine_ls_weighting_details 'calc w=1/[\s^2^(Fo^2^)+(0.0692P)^2^+0.0000P] where P=(Fo^2^+2Fc^2^)/3'
_refine_ls_weighting_scheme calc
_refine_ls_wR_factor_gt 0.1256
_refine_ls_wR_factor_ref 0.1350
_reflns_number_gt 8996
_reflns_number_total 16475
_reflns_threshold_expression >2sigma(I)
_cod_data_source_file b815319a.txt
_cod_data_source_block 1
_cod_depositor_comments
;
The following automatic conversions were performed:
'_symmetry_cell_setting' value 'MONOCLINIC' changed to 'monoclinic'
according to '/home/saulius/struct/CIF-dictionaries/cif_core.dic'
dictionary named 'cif_core.dic' version 2.4.1 from 2010-06-29.

Automatic conversion script
Id: cif_fix_enum 1527 2010-12-29 10:47:43Z saulius 
;
_cod_original_sg_symbol_H-M P2(1)/c
_cod_database_code 7000557

loop_
_symmetry_equiv_pos_as_xyz
'x, y, z'
'-x, y+1/2, -z+1/2'
'-x, -y, -z'
'x, -y-1/2, z-1/2'

loop_
_atom_site_label
_atom_site_type_symbol
_atom_site_fract_x
_atom_site_fract_y
_atom_site_fract_z
_atom_site_U_iso_or_equiv
_atom_site_adp_type
_atom_site_occupancy
_atom_site_symmetry_multiplicity
_atom_site_calc_flag
_atom_site_refinement_flags
_atom_site_disorder_assembly
_atom_site_disorder_group
Fe1 Fe 0.23447(3) 0.20619(4) 0.39079(2) 0.01414(13) Uani 1 1 d . . .
Ga1 Ga 0.22452(2) 0.15106(3) 0.478439(18) 0.01907(12) Uani 1 1 d . . .
Ga2 Ga 0.20920(3) 0.34520(3) 0.414868(19) 0.02254(12) Uani 1 1 d . . .
Ga3 Ga 0.35377(2) 0.23027(3) 0.417519(19) 0.01962(12) Uani 1 1 d . . .
B1 B 0.2419(2) 0.7980(3) 0.16061(18) 0.0154(10) Uani 1 1 d . . .
C1 C 0.1585(2) 0.1177(3) 0.35362(17) 0.0198(9) Uani 1 1 d U . .
C2 C 0.2263(2) 0.0920(3) 0.34471(17) 0.0205(9) Uani 1 1 d U . .
C3 C 0.2520(2) 0.1585(3) 0.31312(16) 0.0193(9) Uani 1 1 d U . .
C4 C 0.2014(2) 0.2259(3) 0.30492(16) 0.0216(9) Uani 1 1 d U . .
C5 C 0.1433(2) 0.1999(3) 0.32958(17) 0.0195(9) Uani 1 1 d U . .
C6 C 0.1067(2) 0.0626(3) 0.37609(18) 0.0314(11) Uani 1 1 d U . .
H6A H 0.0809 0.0270 0.3456 0.047 Uiso 1 1 calc R . .
H6B H 0.0735 0.0993 0.3914 0.047 Uiso 1 1 calc R . .
H6C H 0.1316 0.0254 0.4060 0.047 Uiso 1 1 calc R . .
C7 C 0.2602(3) 0.0051(3) 0.3578(2) 0.0350(12) Uani 1 1 d U . .
H7A H 0.2427 -0.0350 0.3271 0.052 Uiso 1 1 calc R . .
H7B H 0.2487 -0.0168 0.3931 0.052 Uiso 1 1 calc R . .
H7C H 0.3114 0.0107 0.3617 0.052 Uiso 1 1 calc R . .
C8 C 0.3146(2) 0.1513(4) 0.28533(19) 0.0367(13) Uani 1 1 d U . .
H8A H 0.3008 0.1236 0.2484 0.055 Uiso 1 1 calc R . .
H8B H 0.3509 0.1167 0.3090 0.055 Uiso 1 1 calc R . .
H8C H 0.3332 0.2089 0.2803 0.055 Uiso 1 1 calc R . .
C9 C 0.2050(3) 0.3033(3) 0.26805(18) 0.0397(13) Uani 1 1 d U . .
H9A H 0.1834 0.2894 0.2291 0.060 Uiso 1 1 calc R . .
H9B H 0.2543 0.3195 0.2696 0.060 Uiso 1 1 calc R . .
H9C H 0.1797 0.3513 0.2815 0.060 Uiso 1 1 calc R . .
C10 C 0.0729(3) 0.2441(3) 0.32439(19) 0.0347(12) Uani 1 1 d U . .
H10A H 0.0422 0.2257 0.2895 0.052 Uiso 1 1 calc R . .
H10B H 0.0795 0.3066 0.3236 0.052 Uiso 1 1 calc R . .
H10C H 0.0513 0.2286 0.3567 0.052 Uiso 1 1 calc R . .
C11 C 0.2567(2) 0.0493(3) 0.54845(17) 0.0219(9) Uani 1 1 d U . .
C12 C 0.1875(2) 0.0259(3) 0.52156(17) 0.0205(9) Uani 1 1 d U . .
C13 C 0.1417(2) 0.0950(3) 0.52899(16) 0.0184(9) Uani 1 1 d U . .
C14 C 0.1825(2) 0.1596(3) 0.56096(17) 0.0224(9) Uani 1 1 d U . .
C15 C 0.2534(2) 0.1316(3) 0.57301(17) 0.0222(9) Uani 1 1 d U . .
C16 C 0.3186(2) -0.0103(3) 0.5536(2) 0.0336(12) Uani 1 1 d U . .
H16A H 0.3197 -0.0478 0.5865 0.050 Uiso 1 1 calc R . .
H16B H 0.3621 0.0234 0.5583 0.050 Uiso 1 1 calc R . .
H16C H 0.3144 -0.0456 0.5195 0.050 Uiso 1 1 calc R . .
C17 C 0.1664(3) -0.0615(3) 0.49856(18) 0.0282(11) Uani 1 1 d U . .
H17A H 0.1552 -0.0981 0.5288 0.042 Uiso 1 1 calc R . .
H17B H 0.2052 -0.0872 0.4833 0.042 Uiso 1 1 calc R . .
H17C H 0.1249 -0.0565 0.4685 0.042 Uiso 1 1 calc R . .
C18 C 0.0629(2) 0.0991(3) 0.51099(19) 0.0273(11) Uani 1 1 d U . .
H18A H 0.0405 0.0714 0.5396 0.041 Uiso 1 1 calc R . .
H18B H 0.0490 0.0693 0.4749 0.041 Uiso 1 1 calc R . .
H18C H 0.0480 0.1595 0.5068 0.041 Uiso 1 1 calc R . .
C19 C 0.1526(3) 0.2384(3) 0.5851(2) 0.0363(13) Uani 1 1 d U . .
H19A H 0.1395 0.2238 0.6213 0.054 Uiso 1 1 calc R . .
H19B H 0.1108 0.2583 0.5588 0.054 Uiso 1 1 calc R . .
H19C H 0.1880 0.2842 0.5907 0.054 Uiso 1 1 calc R . .
C20 C 0.3124(3) 0.1796(3) 0.60941(19) 0.0379(13) Uani 1 1 d U . .
H20A H 0.3155 0.1621 0.6488 0.057 Uiso 1 1 calc R . .
H20B H 0.3032 0.2416 0.6060 0.057 Uiso 1 1 calc R . .
H20C H 0.3568 0.1666 0.5971 0.057 Uiso 1 1 calc R . .
C21 C 0.2266(3) 0.4910(3) 0.39646(18) 0.0260(10) Uani 1 1 d U . .
C22 C 0.1543(2) 0.4718(3) 0.37545(17) 0.0236(10) Uani 1 1 d U . .
C23 C 0.1224(3) 0.4445(3) 0.4209(2) 0.0335(11) Uani 1 1 d U . .
C24 C 0.1735(3) 0.4476(3) 0.46996(19) 0.0384(12) Uani 1 1 d U . .
C25 C 0.2382(3) 0.4760(3) 0.45636(19) 0.0344(12) Uani 1 1 d U . .
C26 C 0.2769(3) 0.5264(3) 0.3625(2) 0.0437(13) Uani 1 1 d U . .
H26A H 0.2734 0.5893 0.3614 0.066 Uiso 1 1 calc R . .
H26B H 0.2657 0.5036 0.3240 0.066 Uiso 1 1 calc R . .
H26C H 0.3249 0.5096 0.3797 0.066 Uiso 1 1 calc R . .
C27 C 0.1177(3) 0.4918(3) 0.31686(19) 0.0356(12) Uani 1 1 d U . .
H27A H 0.1007 0.5513 0.3152 0.053 Uiso 1 1 calc R . .
H27B H 0.0778 0.4526 0.3062 0.053 Uiso 1 1 calc R . .
H27C H 0.1506 0.4847 0.2908 0.053 Uiso 1 1 calc R . .
C28 C 0.0448(3) 0.4209(4) 0.4169(3) 0.0516(16) Uani 1 1 d U . .
H28A H 0.0174 0.4732 0.4198 0.077 Uiso 1 1 calc R . .
H28B H 0.0399 0.3817 0.4478 0.077 Uiso 1 1 calc R . .
H28C H 0.0275 0.3927 0.3807 0.077 Uiso 1 1 calc R . .
C29 C 0.1592(4) 0.4370(4) 0.5290(2) 0.070(2) Uani 1 1 d U . .
H29A H 0.1419 0.4915 0.5417 0.105 Uiso 1 1 calc R . .
H29B H 0.2028 0.4206 0.5544 0.105 Uiso 1 1 calc R . .
H29C H 0.1237 0.3921 0.5292 0.105 Uiso 1 1 calc R . .
C30 C 0.3030(4) 0.4936(4) 0.4984(2) 0.0617(18) Uani 1 1 d U . .
H30A H 0.3030 0.5538 0.5106 0.093 Uiso 1 1 calc R . .
H30B H 0.3445 0.4828 0.4814 0.093 Uiso 1 1 calc R . .
H30C H 0.3043 0.4558 0.5311 0.093 Uiso 1 1 calc R . .
C31 C 0.4568(2) 0.1815(3) 0.46899(16) 0.0190(9) Uani 1 1 d U . .
C32 C 0.4503(2) 0.2708(3) 0.48006(17) 0.0217(9) Uani 1 1 d U . .
C33 C 0.4528(2) 0.3171(3) 0.42947(19) 0.0282(10) Uani 1 1 d U . .
C34 C 0.4611(2) 0.2572(3) 0.38715(18) 0.0284(11) Uani 1 1 d U . .
C35 C 0.4639(2) 0.1736(3) 0.41093(18) 0.0240(10) Uani 1 1 d U . .
C36 C 0.4621(2) 0.1101(3) 0.51007(18) 0.0290(11) Uani 1 1 d U . .
H36A H 0.5116 0.1011 0.5273 0.044 Uiso 1 1 calc R . .
H36B H 0.4432 0.0574 0.4907 0.044 Uiso 1 1 calc R . .
H36C H 0.4351 0.1244 0.5395 0.044 Uiso 1 1 calc R . .
C37 C 0.4493(2) 0.3100(3) 0.53638(18) 0.0291(11) Uani 1 1 d U . .
H37A H 0.4976 0.3216 0.5555 0.044 Uiso 1 1 calc R . .
H37B H 0.4269 0.2701 0.5592 0.044 Uiso 1 1 calc R . .
H37C H 0.4227 0.3640 0.5314 0.044 Uiso 1 1 calc R . .
C38 C 0.4557(3) 0.4134(3) 0.4242(2) 0.0481(14) Uani 1 1 d U . .
H38A H 0.5049 0.4323 0.4321 0.072 Uiso 1 1 calc R . .
H38B H 0.4302 0.4401 0.4513 0.072 Uiso 1 1 calc R . .
H38C H 0.4341 0.4305 0.3859 0.072 Uiso 1 1 calc R . .
C39 C 0.4731(3) 0.2805(4) 0.32924(19) 0.0446(15) Uani 1 1 d U . .
H39A H 0.5237 0.2863 0.3298 0.067 Uiso 1 1 calc R . .
H39B H 0.4496 0.3352 0.3176 0.067 Uiso 1 1 calc R . .
H39C H 0.4538 0.2353 0.3025 0.067 Uiso 1 1 calc R . .
C40 C 0.4786(3) 0.0902(3) 0.38419(19) 0.0368(13) Uani 1 1 d U . .
H40A H 0.5296 0.0825 0.3880 0.055 Uiso 1 1 calc R . .
H40B H 0.4570 0.0910 0.3441 0.055 Uiso 1 1 calc R . .
H40C H 0.4590 0.0426 0.4030 0.055 Uiso 1 1 calc R . .
C41 C 0.2413(2) 0.6950(3) 0.17248(15) 0.0150(9) Uiso 1 1 d U . .
C42 C 0.3004(2) 0.6438(3) 0.19245(15) 0.0155(8) Uiso 1 1 d U . .
H42A H 0.3454 0.6705 0.2004 0.019 Uiso 1 1 calc R . .
C43 C 0.2961(2) 0.5563(3) 0.20102(16) 0.0154(9) Uiso 1 1 d U D .
C44 C 0.2321(2) 0.5132(3) 0.18899(15) 0.0159(9) Uiso 1 1 d U . .
H44A H 0.2291 0.4529 0.1947 0.019 Uiso 1 1 calc R . .
C45 C 0.1728(2) 0.5616(3) 0.16828(15) 0.0143(8) Uiso 1 1 d U . .
C46 C 0.1772(2) 0.6491(3) 0.16014(15) 0.0150(8) Uiso 1 1 d U . .
H46A H 0.1353 0.6799 0.1456 0.018 Uiso 1 1 calc R . .
C47 C 0.1020(2) 0.5211(3) 0.15610(17) 0.0204(9) Uiso 1 1 d U . .
C48 C 0.3622(2) 0.5085(3) 0.22442(18) 0.0231(10) Uiso 1 1 d U . .
C49 C 0.2293(2) 0.8040(3) 0.09160(15) 0.0145(8) Uiso 1 1 d U . .
C50 C 0.1638(2) 0.8185(3) 0.05750(16) 0.0169(9) Uiso 1 1 d U . .
H50A H 0.1249 0.8325 0.0747 0.020 Uiso 1 1 calc R . .
C51 C 0.1540(2) 0.8131(3) -0.00120(16) 0.0146(8) Uiso 1 1 d U E .
C52 C 0.2093(2) 0.7927(3) -0.02775(17) 0.0193(9) Uiso 1 1 d U . .
H52A H 0.2029 0.7897 -0.0677 0.023 Uiso 1 1 calc R . .
C53 C 0.2743(2) 0.7769(3) 0.00548(17) 0.0216(9) Uiso 1 1 d U A .
C54 C 0.2842(2) 0.7824(3) 0.06337(16) 0.0195(9) Uiso 1 1 d U . .
H54A H 0.3296 0.7712 0.0848 0.023 Uiso 1 1 calc R . .
C55 C 0.0824(2) 0.8247(3) -0.03566(18) 0.0226(10) Uiso 1 1 d U . .
C56 C 0.3350(3) 0.7534(3) -0.0227(2) 0.0370(12) Uiso 1 1 d U . .
C57 C 0.3133(2) 0.8473(3) 0.19030(16) 0.0164(8) Uiso 1 1 d U . .
C58 C 0.3367(2) 0.9231(3) 0.16767(16) 0.0164(9) Uiso 1 1 d U . .
H58A H 0.3144 0.9409 0.1311 0.020 Uiso 1 1 calc R . .
C59 C 0.3909(2) 0.9726(3) 0.19667(16) 0.0159(9) Uiso 1 1 d U C .
C60 C 0.4273(2) 0.9468(3) 0.24881(16) 0.0179(9) Uiso 1 1 d U . .
H60A H 0.4660 0.9793 0.2681 0.022 Uiso 1 1 calc R . .
C61 C 0.4056(2) 0.8725(3) 0.27196(17) 0.0191(9) Uiso 1 1 d U B .
C62 C 0.3492(2) 0.8253(3) 0.24417(16) 0.0170(9) Uiso 1 1 d U . .
H62A H 0.3342 0.7763 0.2623 0.020 Uiso 1 1 calc R . .
C63 C 0.4108(2) 1.0544(3) 0.17152(18) 0.0244(10) Uiso 1 1 d U . .
C64 C 0.4433(2) 0.8415(3) 0.32798(19) 0.0273(10) Uiso 1 1 d U . .
C65 C 0.1799(2) 0.8470(3) 0.18753(15) 0.0146(8) Uiso 1 1 d U . .
C66 C 0.1511(2) 0.8122(3) 0.23159(16) 0.0174(9) Uiso 1 1 d U . .
H66A H 0.1641 0.7555 0.2441 0.021 Uiso 1 1 calc R . .
C67 C 0.1041(2) 0.8572(3) 0.25782(17) 0.0199(9) Uiso 1 1 d U . .
C68 C 0.0848(2) 0.9407(3) 0.24168(17) 0.0202(9) Uiso 1 1 d U . .
H68A H 0.0522 0.9714 0.2592 0.024 Uiso 1 1 calc R . .
C69 C 0.1143(2) 0.9783(3) 0.19929(16) 0.0165(9) Uiso 1 1 d U . .
C70 C 0.1606(2) 0.9313(3) 0.17300(16) 0.0157(9) Uiso 1 1 d U . .
H70A H 0.1798 0.9581 0.1438 0.019 Uiso 1 1 calc R . .
C71 C 0.0776(2) 0.8165(3) 0.30557(18) 0.0236(10) Uiso 1 1 d U . .
C72 C 0.0984(2) 1.0692(3) 0.18252(17) 0.0216(10) Uiso 1 1 d U . .
F1 F 0.06128(13) 0.54582(16) 0.19307(10) 0.0280(6) Uiso 1 1 d . . .
F2 F 0.10361(14) 0.43489(17) 0.15767(10) 0.0326(6) Uiso 1 1 d . . .
F3 F 0.06563(13) 0.54285(16) 0.10523(10) 0.0266(6) Uiso 1 1 d . . .
F16 F 0.01656(18) 0.8487(2) 0.31349(13) 0.0552(9) Uiso 1 1 d . . .
F17 F 0.12193(17) 0.8277(2) 0.35470(12) 0.0495(8) Uiso 1 1 d . . .
F18 F 0.06827(14) 0.73235(18) 0.30003(11) 0.0353(7) Uiso 1 1 d . . .
F22 F 0.15676(15) 1.11741(18) 0.18893(11) 0.0394(7) Uiso 1 1 d . . .
F23 F 0.06901(14) 1.07755(17) 0.12807(10) 0.0330(6) Uiso 1 1 d . . .
F24 F 0.05570(15) 1.10781(19) 0.21228(11) 0.0424(7) Uiso 1 1 d . . .
F10A F 0.3863(3) 0.7102(4) 0.0110(2) 0.0334(16) Uiso 0.520(7) 1 d P A 1
F11A F 0.3573(4) 0.8108(5) -0.0499(3) 0.061(2) Uiso 0.520(7) 1 d P A 1
F12A F 0.3137(3) 0.6872(4) -0.0627(3) 0.057(2) Uiso 0.520(7) 1 d P A 1
F19A F 0.4327(3) 0.7599(3) 0.3395(2) 0.0352(19) Uiso 0.559(11) 1 d P B 1
F20A F 0.4105(3) 0.8795(5) 0.3712(2) 0.0332(17) Uiso 0.559(11) 1 d P B 1
F21A F 0.5108(3) 0.8575(5) 0.3384(3) 0.0425(18) Uiso 0.559(11) 1 d P B 1
F13A F 0.4516(6) 1.1039(6) 0.2079(3) 0.032(2) Uiso 0.48(3) 1 d P C 1
F14A F 0.4423(7) 1.0414(4) 0.1269(5) 0.031(2) Uiso 0.48(3) 1 d P C 1
F15A F 0.3509(4) 1.1020(5) 0.1503(5) 0.023(2) Uiso 0.48(3) 1 d P C 1
F4A F 0.3489(3) 0.4292(4) 0.2440(4) 0.0224(19) Uiso 0.57(3) 1 d P D 1
F5A F 0.4031(4) 0.4967(7) 0.1861(3) 0.0226(19) Uiso 0.57(3) 1 d P D 1
F6A F 0.4021(4) 0.5492(5) 0.2682(3) 0.0256(19) Uiso 0.57(3) 1 d P D 1
F7A F 0.0390(4) 0.8669(9) -0.0118(3) 0.027(2) Uiso 0.43(2) 1 d P E 1
F8A F 0.0502(4) 0.7454(5) -0.0468(4) 0.022(2) Uiso 0.43(2) 1 d P E 1
F9A F 0.0871(4) 0.8590(7) -0.0883(3) 0.017(2) Uiso 0.43(2) 1 d P E 1
F10B F 0.3637(5) 0.6836(6) -0.0093(4) 0.071(3) Uiso 0.480(7) 1 d P A 2
F11B F 0.3229(4) 0.7648(5) -0.0784(3) 0.051(2) Uiso 0.480(7) 1 d P A 2
F12B F 0.3877(4) 0.8177(5) -0.0115(3) 0.056(2) Uiso 0.480(7) 1 d P A 2
F19B F 0.4077(5) 0.8398(8) 0.3661(4) 0.064(3) Uiso 0.441(11) 1 d P B 2
F20B F 0.5008(3) 0.8896(5) 0.3486(3) 0.0217(18) Uiso 0.441(11) 1 d P B 2
F21B F 0.4643(5) 0.7593(5) 0.3246(3) 0.049(3) Uiso 0.441(11) 1 d P B 2
F13B F 0.3585(4) 1.0917(5) 0.1370(5) 0.030(2) Uiso 0.52(3) 1 d P C 2
F14B F 0.4639(6) 1.0441(4) 0.1419(4) 0.024(2) Uiso 0.52(3) 1 d P C 2
F15B F 0.4356(5) 1.1153(5) 0.2111(3) 0.028(2) Uiso 0.52(3) 1 d P C 2
F4B F 0.3541(4) 0.4228(5) 0.2275(6) 0.030(2) Uiso 0.43(3) 1 d P D 2
F5B F 0.4128(5) 0.5218(9) 0.1935(4) 0.026(2) Uiso 0.43(3) 1 d P D 2
F6B F 0.3891(6) 0.5357(6) 0.2773(4) 0.026(2) Uiso 0.43(3) 1 d P D 2
F7B F 0.0489(3) 0.8954(6) -0.0162(2) 0.0164(17) Uiso 0.57(2) 1 d P E 2
F8B F 0.0394(4) 0.7599(5) -0.0319(4) 0.0372(19) Uiso 0.57(2) 1 d P E 2
F9B F 0.0793(4) 0.8395(6) -0.0881(3) 0.027(2) Uiso 0.57(2) 1 d P E 2

loop_
_atom_site_aniso_label
_atom_site_aniso_U_11
_atom_site_aniso_U_22
_atom_site_aniso_U_33
_atom_site_aniso_U_23
_atom_site_aniso_U_13
_atom_site_aniso_U_12
Fe1 0.0141(3) 0.0159(3) 0.0120(3) -0.0014(2) 0.0011(2) 0.0017(2)
Ga1 0.0218(3) 0.0210(3) 0.0144(2) 0.0014(2) 0.00315(19) -0.0028(2)
Ga2 0.0313(3) 0.0178(3) 0.0174(2) -0.0017(2) 0.0016(2) 0.0078(2)
Ga3 0.0147(2) 0.0249(3) 0.0188(2) -0.0007(2) 0.00162(19) -0.0004(2)
B1 0.016(2) 0.015(3) 0.014(2) 0.0038(19) 0.0009(18) 0.0027(19)
C1 0.0199(12) 0.0204(12) 0.0189(12) -0.0020(9) 0.0034(9) -0.0005(9)
C2 0.021(2) 0.019(2) 0.020(2) -0.0098(17) 0.0000(18) -0.0011(17)
C3 0.0193(12) 0.0203(12) 0.0180(12) -0.0020(9) 0.0031(9) 0.0006(9)
C4 0.031(2) 0.024(2) 0.0091(19) -0.0011(17) 0.0002(17) -0.0010(19)
C5 0.0190(12) 0.0202(12) 0.0187(12) -0.0022(9) 0.0022(9) 0.0014(9)
C6 0.032(3) 0.043(3) 0.019(2) -0.007(2) 0.005(2) -0.016(2)
C7 0.039(3) 0.025(3) 0.038(3) -0.008(2) -0.001(2) 0.006(2)
C8 0.028(3) 0.062(4) 0.023(2) -0.016(2) 0.012(2) -0.006(3)
C9 0.066(4) 0.034(3) 0.017(2) 0.003(2) 0.001(2) -0.004(3)
C10 0.028(3) 0.041(3) 0.030(3) -0.009(2) -0.006(2) 0.015(2)
C11 0.025(2) 0.024(2) 0.019(2) 0.0063(18) 0.0087(18) 0.0019(18)
C12 0.024(2) 0.018(2) 0.020(2) 0.0025(17) 0.0072(18) -0.0024(17)
C13 0.021(2) 0.019(2) 0.017(2) 0.0049(17) 0.0069(18) 0.0012(17)
C14 0.031(2) 0.020(2) 0.019(2) 0.0001(18) 0.0127(19) -0.0052(19)
C15 0.026(2) 0.026(2) 0.014(2) 0.0047(17) 0.0014(18) -0.0072(18)
C16 0.029(3) 0.039(3) 0.033(3) 0.012(2) 0.006(2) 0.004(2)
C17 0.042(3) 0.017(2) 0.026(2) 0.0016(19) 0.008(2) 0.002(2)
C18 0.027(2) 0.028(3) 0.029(3) 0.006(2) 0.011(2) 0.004(2)
C19 0.058(4) 0.025(3) 0.033(3) -0.005(2) 0.027(3) 0.000(2)
C20 0.040(3) 0.048(3) 0.023(3) 0.000(2) -0.002(2) -0.018(3)
C21 0.038(3) 0.014(2) 0.026(2) 0.0006(18) 0.006(2) 0.008(2)
C22 0.033(3) 0.018(2) 0.021(2) 0.0019(18) 0.0070(19) 0.0107(19)
C23 0.052(3) 0.019(3) 0.034(3) 0.006(2) 0.021(2) 0.011(2)
C24 0.084(4) 0.016(3) 0.018(2) 0.0037(19) 0.018(2) 0.013(3)
C25 0.058(3) 0.014(2) 0.024(2) -0.0070(19) -0.009(2) 0.014(2)
C26 0.045(3) 0.029(3) 0.059(3) 0.000(3) 0.014(3) 0.001(2)
C27 0.046(3) 0.031(3) 0.029(3) 0.007(2) 0.003(2) 0.017(2)
C28 0.050(3) 0.035(3) 0.080(4) 0.006(3) 0.039(3) 0.017(3)
C29 0.165(7) 0.029(3) 0.024(3) 0.007(2) 0.037(4) 0.035(4)
C30 0.092(5) 0.033(3) 0.045(3) -0.015(3) -0.026(3) 0.017(3)
C31 0.011(2) 0.028(2) 0.017(2) 0.0010(17) 0.0007(17) 0.0016(17)
C32 0.015(2) 0.030(2) 0.020(2) -0.0028(18) 0.0007(17) 0.0006(19)
C33 0.020(2) 0.029(3) 0.034(2) 0.006(2) 0.003(2) -0.007(2)
C34 0.016(2) 0.048(3) 0.022(2) 0.008(2) 0.0059(19) -0.005(2)
C35 0.012(2) 0.035(3) 0.024(2) -0.0038(19) 0.0016(18) 0.0027(19)
C36 0.026(3) 0.031(3) 0.028(2) 0.005(2) 0.000(2) 0.003(2)
C37 0.024(3) 0.033(3) 0.028(2) -0.008(2) -0.001(2) 0.001(2)
C38 0.048(4) 0.033(3) 0.063(4) 0.011(3) 0.007(3) -0.009(3)
C39 0.031(3) 0.077(4) 0.028(3) 0.014(3) 0.010(2) -0.006(3)
C40 0.025(3) 0.059(4) 0.026(3) -0.010(2) 0.004(2) 0.017(3)

loop_
_atom_type_symbol
_atom_type_description
_atom_type_scat_dispersion_real
_atom_type_scat_dispersion_imag
_atom_type_scat_source
C C 0.0033 0.0016 'International Tables Vol C Tables 4.2.6.8 and 6.1.1.4'
H H 0.0000 0.0000 'International Tables Vol C Tables 4.2.6.8 and 6.1.1.4'
B B 0.0013 0.0007 'International Tables Vol C Tables 4.2.6.8 and 6.1.1.4'
F F 0.0171 0.0103 'International Tables Vol C Tables 4.2.6.8 and 6.1.1.4'
Fe Fe 0.3463 0.8444 'International Tables Vol C Tables 4.2.6.8 and 6.1.1.4'
Ga Ga 0.2307 1.6083 'International Tables Vol C Tables 4.2.6.8 and 6.1.1.4'

loop_
_geom_angle_atom_site_label_1
_geom_angle_atom_site_label_2
_geom_angle_atom_site_label_3
_geom_angle
_geom_angle_site_symmetry_1
_geom_angle_site_symmetry_3
_geom_angle_publ_flag
C4 Fe1 C5 39.99(16) . . ?
C4 Fe1 C2 67.31(17) . . ?
C5 Fe1 C2 67.08(16) . . ?
C4 Fe1 C1 66.77(17) . . ?
C5 Fe1 C1 39.54(16) . . ?
C2 Fe1 C1 39.87(16) . . ?
C4 Fe1 C3 39.86(16) . . ?
C5 Fe1 C3 66.75(16) . . ?
C2 Fe1 C3 39.86(16) . . ?
C1 Fe1 C3 66.47(16) . . ?
C4 Fe1 Ga3 111.34(13) . . ?
C5 Fe1 Ga3 151.31(11) . . ?
C2 Fe1 Ga3 105.14(12) . . ?
C1 Fe1 Ga3 144.47(12) . . ?
C3 Fe1 Ga3 89.40(12) . . ?
C4 Fe1 Ga2 94.12(12) . . ?
C5 Fe1 Ga2 91.80(12) . . ?
C2 Fe1 Ga2 158.49(12) . . ?
C1 Fe1 Ga2 123.93(12) . . ?
C3 Fe1 Ga2 129.07(12) . . ?
Ga3 Fe1 Ga2 91.42(3) . . ?
C4 Fe1 Ga1 154.36(13) . . ?
C5 Fe1 Ga1 115.31(12) . . ?
C2 Fe1 Ga1 99.25(12) . . ?
C1 Fe1 Ga1 88.78(11) . . ?
C3 Fe1 Ga1 137.42(12) . . ?
Ga3 Fe1 Ga1 92.92(3) . . ?
Ga2 Fe1 Ga1 93.40(3) . . ?
C15 Ga1 C14 36.23(16) . . ?
C15 Ga1 C11 35.97(15) . . ?
C14 Ga1 C11 59.67(15) . . ?
C15 Ga1 Fe1 156.83(11) . . ?
C14 Ga1 Fe1 150.83(12) . . ?
C11 Ga1 Fe1 149.40(11) . . ?
C15 Ga1 C13 59.61(15) . . ?
C14 Ga1 C13 35.49(14) . . ?
C11 Ga1 C13 59.04(14) . . ?
Fe1 Ga1 C13 141.93(10) . . ?
C15 Ga1 C12 59.24(15) . . ?
C14 Ga1 C12 58.86(15) . . ?
C11 Ga1 C12 35.26(15) . . ?
Fe1 Ga1 C12 141.48(10) . . ?
C13 Ga1 C12 35.04(14) . . ?
C24 Ga2 C25 36.39(19) . . ?
C24 Ga2 C23 35.64(19) . . ?
C25 Ga2 C23 60.06(19) . . ?
C24 Ga2 Fe1 155.03(12) . . ?
C25 Ga2 Fe1 153.26(13) . . ?
C23 Ga2 Fe1 146.25(14) . . ?
C24 Ga2 C21 60.07(16) . . ?
C25 Ga2 C21 36.17(16) . . ?
C23 Ga2 C21 59.73(17) . . ?
Fe1 Ga2 C21 144.19(11) . . ?
C24 Ga2 C22 59.01(15) . . ?
C25 Ga2 C22 59.36(16) . . ?
C23 Ga2 C22 35.42(15) . . ?
Fe1 Ga2 C22 141.30(11) . . ?
C21 Ga2 C22 35.40(16) . . ?
C32 Ga3 C31 36.52(15) . . ?
C32 Ga3 Fe1 152.95(10) . . ?
C31 Ga3 Fe1 145.92(11) . . ?
C32 Ga3 C33 36.24(15) . . ?
C31 Ga3 C33 60.34(16) . . ?
Fe1 Ga3 C33 152.84(12) . . ?
C32 Ga3 C35 59.99(15) . . ?
C31 Ga3 C35 36.30(14) . . ?
Fe1 Ga3 C35 142.77(11) . . ?
C33 Ga3 C35 59.02(17) . . ?
C32 Ga3 C34 59.56(15) . . ?
C31 Ga3 C34 59.81(15) . . ?
Fe1 Ga3 C34 146.30(11) . . ?
C33 Ga3 C34 35.13(16) . . ?
C35 Ga3 C34 35.11(16) . . ?
C57 B1 C41 114.8(3) . . ?
C57 B1 C49 112.1(3) . . ?
C41 B1 C49 103.3(3) . . ?
C57 B1 C65 103.2(3) . . ?
C41 B1 C65 110.8(3) . . ?
C49 B1 C65 112.9(3) . . ?
C5 C1 C2 108.6(4) . . ?
C5 C1 C6 124.4(4) . . ?
C2 C1 C6 126.3(4) . . ?
C5 C1 Fe1 70.0(2) . . ?
C2 C1 Fe1 69.8(2) . . ?
C6 C1 Fe1 133.4(3) . . ?
C1 C2 C3 107.4(4) . . ?
C1 C2 C7 126.6(4) . . ?
C3 C2 C7 125.3(4) . . ?
C1 C2 Fe1 70.3(2) . . ?
C3 C2 Fe1 70.7(2) . . ?
C7 C2 Fe1 131.5(3) . . ?
C4 C3 C2 108.0(4) . . ?
C4 C3 C8 125.9(4) . . ?
C2 C3 C8 125.3(4) . . ?
C4 C3 Fe1 69.2(2) . . ?
C2 C3 Fe1 69.5(2) . . ?
C8 C3 Fe1 134.8(3) . . ?
C5 C4 C3 107.9(4) . . ?
C5 C4 C9 126.9(4) . . ?
C3 C4 C9 124.4(4) . . ?
C5 C4 Fe1 70.3(2) . . ?
C3 C4 Fe1 71.0(2) . . ?
C9 C4 Fe1 132.0(3) . . ?
C1 C5 C4 108.0(4) . . ?
C1 C5 C10 124.2(4) . . ?
C4 C5 C10 127.3(4) . . ?
C1 C5 Fe1 70.5(2) . . ?
C4 C5 Fe1 69.7(2) . . ?
C10 C5 Fe1 132.1(3) . . ?
C1 C6 H6A 109.5 . . ?
C1 C6 H6B 109.5 . . ?
H6A C6 H6B 109.5 . . ?
C1 C6 H6C 109.5 . . ?
H6A C6 H6C 109.5 . . ?
H6B C6 H6C 109.5 . . ?
C2 C7 H7A 109.5 . . ?
C2 C7 H7B 109.5 . . ?
H7A C7 H7B 109.5 . . ?
C2 C7 H7C 109.5 . . ?
H7A C7 H7C 109.5 . . ?
H7B C7 H7C 109.5 . . ?
C3 C8 H8A 109.5 . . ?
C3 C8 H8B 109.5 . . ?
H8A C8 H8B 109.5 . . ?
C3 C8 H8C 109.5 . . ?
H8A C8 H8C 109.5 . . ?
H8B C8 H8C 109.5 . . ?
C4 C9 H9A 109.5 . . ?
C4 C9 H9B 109.5 . . ?
H9A C9 H9B 109.5 . . ?
C4 C9 H9C 109.5 . . ?
H9A C9 H9C 109.5 . . ?
H9B C9 H9C 109.5 . . ?
C5 C10 H10A 109.5 . . ?
C5 C10 H10B 109.5 . . ?
H10A C10 H10B 109.5 . . ?
C5 C10 H10C 109.5 . . ?
H10A C10 H10C 109.5 . . ?
H10B C10 H10C 109.5 . . ?
C15 C11 C12 108.1(4) . . ?
C15 C11 C16 128.3(4) . . ?
C12 C11 C16 123.3(4) . . ?
C15 C11 Ga1 70.2(2) . . ?
C12 C11 Ga1 74.8(2) . . ?
C16 C11 Ga1 125.9(3) . . ?
C11 C12 C13 107.8(4) . . ?
C11 C12 C17 124.9(4) . . ?
C13 C12 C17 126.6(4) . . ?
C11 C12 Ga1 70.0(2) . . ?
C13 C12 Ga1 71.5(2) . . ?
C17 C12 Ga1 131.6(3) . . ?
C14 C13 C12 107.8(4) . . ?
C14 C13 C18 124.0(4) . . ?
C12 C13 C18 128.0(4) . . ?
C14 C13 Ga1 69.8(2) . . ?
C12 C13 Ga1 73.4(2) . . ?
C18 C13 Ga1 125.7(3) . . ?
C13 C14 C15 108.4(4) . . ?
C13 C14 C19 124.6(4) . . ?
C15 C14 C19 126.3(4) . . ?
C13 C14 Ga1 74.7(2) . . ?
C15 C14 Ga1 71.1(2) . . ?
C19 C14 Ga1 127.0(3) . . ?
C11 C15 C14 107.9(4) . . ?
C11 C15 C20 127.3(4) . . ?
C14 C15 C20 124.6(4) . . ?
C11 C15 Ga1 73.8(2) . . ?
C14 C15 Ga1 72.7(2) . . ?
C20 C15 Ga1 122.8(3) . . ?
C11 C16 H16A 109.5 . . ?
C11 C16 H16B 109.5 . . ?
H16A C16 H16B 109.5 . . ?
C11 C16 H16C 109.5 . . ?
H16A C16 H16C 109.5 . . ?
H16B C16 H16C 109.5 . . ?
C12 C17 H17A 109.5 . . ?
C12 C17 H17B 109.5 . . ?
H17A C17 H17B 109.5 . . ?
C12 C17 H17C 109.5 . . ?
H17A C17 H17C 109.5 . . ?
H17B C17 H17C 109.5 . . ?
C13 C18 H18A 109.5 . . ?
C13 C18 H18B 109.5 . . ?
H18A C18 H18B 109.5 . . ?
C13 C18 H18C 109.5 . . ?
H18A C18 H18C 109.5 . . ?
H18B C18 H18C 109.5 . . ?
C14 C19 H19A 109.5 . . ?
C14 C19 H19B 109.5 . . ?
H19A C19 H19B 109.5 . . ?
C14 C19 H19C 109.5 . . ?
H19A C19 H19C 109.5 . . ?
H19B C19 H19C 109.5 . . ?
C15 C20 H20A 109.5 . . ?
C15 C20 H20B 109.5 . . ?
H20A C20 H20B 109.5 . . ?
C15 C20 H20C 109.5 . . ?
H20A C20 H20C 109.5 . . ?
H20B C20 H20C 109.5 . . ?
C22 C21 C25 106.6(4) . . ?
C22 C21 C26 125.4(4) . . ?
C25 C21 C26 127.9(5) . . ?
C22 C21 Ga2 72.6(3) . . ?
C25 C21 Ga2 69.8(3) . . ?
C26 C21 Ga2 126.3(3) . . ?
C23 C22 C21 108.9(4) . . ?
C23 C22 C27 126.6(4) . . ?
C21 C22 C27 123.7(4) . . ?
C23 C22 Ga2 70.4(3) . . ?
C21 C22 Ga2 72.0(2) . . ?
C27 C22 Ga2 131.1(3) . . ?
C24 C23 C22 107.7(5) . . ?
C24 C23 C28 126.4(5) . . ?
C22 C23 C28 125.8(5) . . ?
C24 C23 Ga2 70.5(3) . . ?
C22 C23 Ga2 74.1(3) . . ?
C28 C23 Ga2 123.5(3) . . ?
C23 C24 C25 109.3(4) . . ?
C23 C24 C29 124.9(6) . . ?
C25 C24 C29 125.0(5) . . ?
C23 C24 Ga2 73.9(3) . . ?
C25 C24 Ga2 73.0(3) . . ?
C29 C24 Ga2 127.4(3) . . ?
C24 C25 C21 107.4(4) . . ?
C24 C25 C30 124.5(5) . . ?
C21 C25 C30 127.8(5) . . ?
C24 C25 Ga2 70.7(3) . . ?
C21 C25 Ga2 74.0(3) . . ?
C30 C25 Ga2 124.8(3) . . ?
C21 C26 H26A 109.5 . . ?
C21 C26 H26B 109.5 . . ?
H26A C26 H26B 109.5 . . ?
C21 C26 H26C 109.5 . . ?
H26A C26 H26C 109.5 . . ?
H26B C26 H26C 109.5 . . ?
C22 C27 H27A 109.5 . . ?
C22 C27 H27B 109.5 . . ?
H27A C27 H27B 109.5 . . ?
C22 C27 H27C 109.5 . . ?
H27A C27 H27C 109.5 . . ?
H27B C27 H27C 109.5 . . ?
C23 C28 H28A 109.5 . . ?
C23 C28 H28B 109.5 . . ?
H28A C28 H28B 109.5 . . ?
C23 C28 H28C 109.5 . . ?
H28A C28 H28C 109.5 . . ?
H28B C28 H28C 109.5 . . ?
C24 C29 H29A 109.5 . . ?
C24 C29 H29B 109.5 . . ?
H29A C29 H29B 109.5 . . ?
C24 C29 H29C 109.5 . . ?
H29A C29 H29C 109.5 . . ?
H29B C29 H29C 109.5 . . ?
C25 C30 H30A 109.5 . . ?
C25 C30 H30B 109.5 . . ?
H30A C30 H30B 109.5 . . ?
C25 C30 H30C 109.5 . . ?
H30A C30 H30C 109.5 . . ?
H30B C30 H30C 109.5 . . ?
C32 C31 C35 107.1(4) . . ?
C32 C31 C36 127.2(4) . . ?
C35 C31 C36 125.5(4) . . ?
C32 C31 Ga3 71.3(2) . . ?
C35 C31 Ga3 74.2(2) . . ?
C36 C31 Ga3 124.2(3) . . ?
C31 C32 C33 108.3(4) . . ?
C31 C32 C37 125.8(4) . . ?
C33 C32 C37 125.6(4) . . ?
C31 C32 Ga3 72.2(2) . . ?
C33 C32 Ga3 73.9(2) . . ?
C37 C32 Ga3 125.0(3) . . ?
C34 C33 C32 108.2(4) . . ?
C34 C33 C38 125.7(4) . . ?
C32 C33 C38 125.6(4) . . ?
C34 C33 Ga3 74.2(3) . . ?
C32 C33 Ga3 69.9(2) . . ?
C38 C33 Ga3 127.8(3) . . ?
C33 C34 C35 108.2(4) . . ?
C33 C34 C39 124.8(5) . . ?
C35 C34 C39 126.6(4) . . ?
C33 C34 Ga3 70.7(2) . . ?
C35 C34 Ga3 71.5(2) . . ?
C39 C34 Ga3 128.7(3) . . ?
C34 C35 C31 108.2(4) . . ?
C34 C35 C40 127.9(4) . . ?
C31 C35 C40 123.6(4) . . ?
C34 C35 Ga3 73.4(3) . . ?
C31 C35 Ga3 69.5(2) . . ?
C40 C35 Ga3 127.1(3) . . ?
C31 C36 H36A 109.5 . . ?
C31 C36 H36B 109.5 . . ?
H36A C36 H36B 109.5 . . ?
C31 C36 H36C 109.5 . . ?
H36A C36 H36C 109.5 . . ?
H36B C36 H36C 109.5 . . ?
C32 C37 H37A 109.5 . . ?
C32 C37 H37B 109.5 . . ?
H37A C37 H37B 109.5 . . ?
C32 C37 H37C 109.5 . . ?
H37A C37 H37C 109.5 . . ?
H37B C37 H37C 109.5 . . ?
C33 C38 H38A 109.5 . . ?
C33 C38 H38B 109.5 . . ?
H38A C38 H38B 109.5 . . ?
C33 C38 H38C 109.5 . . ?
H38A C38 H38C 109.5 . . ?
H38B C38 H38C 109.5 . . ?
C34 C39 H39A 109.5 . . ?
C34 C39 H39B 109.5 . . ?
H39A C39 H39B 109.5 . . ?
C34 C39 H39C 109.5 . . ?
H39A C39 H39C 109.5 . . ?
H39B C39 H39C 109.5 . . ?
C35 C40 H40A 109.5 . . ?
C35 C40 H40B 109.5 . . ?
H40A C40 H40B 109.5 . . ?
C35 C40 H40C 109.5 . . ?
H40A C40 H40C 109.5 . . ?
H40B C40 H40C 109.5 . . ?
C42 C41 C46 114.5(4) . . ?
C42 C41 B1 125.9(4) . . ?
C46 C41 B1 119.6(4) . . ?
C43 C42 C41 122.8(4) . . ?
C43 C42 H42A 118.6 . . ?
C41 C42 H42A 118.6 . . ?
C42 C43 C44 121.3(4) . . ?
C42 C43 C48 118.3(4) . . ?
C44 C43 C48 120.3(4) . . ?
C45 C44 C43 117.4(4) . . ?
C45 C44 H44A 121.3 . . ?
C43 C44 H44A 121.3 . . ?
C46 C45 C44 121.3(4) . . ?
C46 C45 C47 117.8(4) . . ?
C44 C45 C47 120.9(4) . . ?
C45 C46 C41 122.8(4) . . ?
C45 C46 H46A 118.6 . . ?
C41 C46 H46A 118.6 . . ?
F2 C47 F3 106.5(3) . . ?
F2 C47 F1 106.2(3) . . ?
F3 C47 F1 105.2(3) . . ?
F2 C47 C45 113.7(4) . . ?
F3 C47 C45 112.6(3) . . ?
F1 C47 C45 112.2(3) . . ?
F5A C48 F4B 89.5(5) . . ?
F5A C48 F6A 106.2(5) . . ?
F4B C48 F6A 118.6(5) . . ?
F5A C48 F5B 19.5(4) . . ?
F4B C48 F5B 106.6(5) . . ?
F6A C48 F5B 89.5(5) . . ?
F5A C48 F6B 121.4(5) . . ?
F4B C48 F6B 106.7(6) . . ?
F6A C48 F6B 17.8(4) . . ?
F5B C48 F6B 106.2(6) . . ?
F5A C48 F4A 106.8(5) . . ?
F4B C48 F4A 18.7(4) . . ?
F6A C48 F4A 105.7(4) . . ?
F5B C48 F4A 122.1(5) . . ?
F6B C48 F4A 91.2(5) . . ?
F5A C48 C43 112.4(4) . . ?
F4B C48 C43 114.4(5) . . ?
F6A C48 C43 112.9(4) . . ?
F5B C48 C43 111.8(4) . . ?
F6B C48 C43 110.7(5) . . ?
F4A C48 C43 112.3(4) . . ?
C50 C49 C54 115.9(3) . . ?
C50 C49 B1 123.9(3) . . ?
C54 C49 B1 119.6(4) . . ?
C49 C50 C51 121.9(4) . . ?
C49 C50 H50A 119.0 . . ?
C51 C50 H50A 119.0 . . ?
C52 C51 C50 120.7(4) . . ?
C52 C51 C55 119.3(3) . . ?
C50 C51 C55 119.9(3) . . ?
C51 C52 C53 118.1(4) . . ?
C51 C52 H52A 121.0 . . ?
C53 C52 H52A 121.0 . . ?
C54 C53 C52 121.3(4) . . ?
C54 C53 C56 119.8(4) . . ?
C52 C53 C56 118.9(4) . . ?
C53 C54 C49 122.0(4) . . ?
C53 C54 H54A 119.0 . . ?
C49 C54 H54A 119.0 . . ?
F9B C55 F7A 115.9(6) . . ?
F9B C55 F8B 106.9(5) . . ?
F7A C55 F8B 83.5(5) . . ?
F9B C55 F8A 91.8(5) . . ?
F7A C55 F8A 103.6(5) . . ?
F8B C55 F8A 21.2(3) . . ?
F9B C55 F9A 13.6(5) . . ?
F7A C55 F9A 111.8(6) . . ?
F8B C55 F9A 120.1(5) . . ?
F8A C55 F9A 105.4(5) . . ?
F9B C55 F7B 104.5(5) . . ?
F7A C55 F7B 21.0(4) . . ?
F8B C55 F7B 103.9(5) . . ?
F8A C55 F7B 123.1(5) . . ?
F9A C55 F7B 96.7(5) . . ?
F9B C55 C51 116.4(5) . . ?
F7A C55 C51 115.4(5) . . ?
F8B C55 C51 113.7(4) . . ?
F8A C55 C51 109.8(4) . . ?
F9A C55 C51 110.1(5) . . ?
F7B C55 C51 110.3(4) . . ?
F11A C56 F10B 126.2(7) . . ?
F11A C56 F11B 51.6(4) . . ?
F10B C56 F11B 111.6(6) . . ?
F11A C56 F10A 113.2(6) . . ?
F10B C56 F10A 32.2(5) . . ?
F11B C56 F10A 130.6(5) . . ?
F11A C56 F12B 44.0(4) . . ?
F10B C56 F12B 107.3(7) . . ?
F11B C56 F12B 94.9(5) . . ?
F10A C56 F12B 79.2(5) . . ?
F11A C56 F12A 104.4(5) . . ?
F10B C56 F12A 66.5(6) . . ?
F11B C56 F12A 55.6(4) . . ?
F10A C56 F12A 98.0(5) . . ?
F12B C56 F12A 138.5(5) . . ?
F11A C56 C53 116.3(5) . . ?
F10B C56 C53 116.5(6) . . ?
F11B C56 C53 114.5(5) . . ?
F10A C56 C53 113.6(4) . . ?
F12B C56 C53 109.6(5) . . ?
F12A C56 C53 109.3(5) . . ?
C62 C57 C58 115.1(4) . . ?
C62 C57 B1 122.1(4) . . ?
C58 C57 B1 122.1(3) . . ?
C59 C58 C57 122.5(4) . . ?
C59 C58 H58A 118.7 . . ?
C57 C58 H58A 118.7 . . ?
C60 C59 C58 120.8(4) . . ?
C60 C59 C63 119.4(4) . . ?
C58 C59 C63 119.8(4) . . ?
C61 C60 C59 117.9(4) . . ?
C61 C60 H60A 121.1 . . ?
C59 C60 H60A 121.1 . . ?
C62 C61 C60 121.3(4) . . ?
C62 C61 C64 118.7(4) . . ?
C60 C61 C64 120.1(4) . . ?
C61 C62 C57 122.3(4) . . ?
C61 C62 H62A 118.8 . . ?
C57 C62 H62A 118.8 . . ?
F13A C63 F13B 117.4(6) . . ?
F13A C63 F14A 108.6(6) . . ?
F13B C63 F14A 88.1(5) . . ?
F13A C63 F14B 90.1(5) . . ?
F13B C63 F14B 106.5(5) . . ?
F14A C63 F14B 21.3(4) . . ?
F13A C63 F15B 16.0(5) . . ?
F13B C63 F15B 105.4(5) . . ?
F14A C63 F15B 120.7(5) . . ?
F14B C63 F15B 104.3(5) . . ?
F13A C63 F15A 106.9(6) . . ?
F13B C63 F15A 17.1(4) . . ?
F14A C63 F15A 104.7(5) . . ?
F14B C63 F15A 121.8(5) . . ?
F15B C63 F15A 92.9(5) . . ?
F13A C63 C59 113.3(5) . . ?
F13B C63 C59 114.0(5) . . ?
F14A C63 C59 112.8(4) . . ?
F14B C63 C59 112.9(4) . . ?
F15B C63 C59 113.0(4) . . ?
F15A C63 C59 110.1(4) . . ?
F19B C64 F21A 121.9(6) . . ?
F19B C64 F19A 72.3(6) . . ?
F21A C64 F19A 109.2(5) . . ?
F19B C64 F21B 103.8(6) . . ?
F21A C64 F21B 83.7(5) . . ?
F19A C64 F21B 33.2(3) . . ?
F19B C64 F20B 105.5(6) . . ?
F21A C64 F20B 26.1(3) . . ?
F19A C64 F20B 126.8(5) . . ?
F21B C64 F20B 108.0(5) . . ?
F19B C64 F20A 25.8(5) . . ?
F21A C64 F20A 109.8(5) . . ?
F19A C64 F20A 97.8(4) . . ?
F21B C64 F20A 127.6(5) . . ?
F20B C64 F20A 87.1(4) . . ?
F19B C64 C61 115.6(6) . . ?
F21A C64 C61 114.7(4) . . ?
F19A C64 C61 115.5(4) . . ?
F21B C64 C61 110.6(5) . . ?
F20B C64 C61 112.7(4) . . ?
F20A C64 C61 108.4(4) . . ?
C70 C65 C66 115.5(4) . . ?
C70 C65 B1 121.1(3) . . ?
C66 C65 B1 122.8(3) . . ?
C67 C66 C65 122.6(4) . . ?
C67 C66 H66A 118.7 . . ?
C65 C66 H66A 118.7 . . ?
C66 C67 C68 120.5(4) . . ?
C66 C67 C71 119.2(4) . . ?
C68 C67 C71 120.2(4) . . ?
C67 C68 C69 118.4(4) . . ?
C67 C68 H68A 120.8 . . ?
C69 C68 H68A 120.8 . . ?
C68 C69 C70 119.9(4) . . ?
C68 C69 C72 120.5(4) . . ?
C70 C69 C72 119.5(3) . . ?
C65 C70 C69 123.0(4) . . ?
C65 C70 H70A 118.5 . . ?
C69 C70 H70A 118.5 . . ?
F18 C71 F16 106.3(4) . . ?
F18 C71 F17 105.7(4) . . ?
F16 C71 F17 105.4(3) . . ?
F18 C71 C67 113.7(4) . . ?
F16 C71 C67 113.2(4) . . ?
F17 C71 C67 112.0(4) . . ?
F24 C72 F23 107.0(3) . . ?
F24 C72 F22 106.2(3) . . ?
F23 C72 F22 104.8(3) . . ?
F24 C72 C69 113.5(3) . . ?
F23 C72 C69 112.9(3) . . ?
F22 C72 C69 111.8(4) . . ?

loop_
_geom_bond_atom_site_label_1
_geom_bond_atom_site_label_2
_geom_bond_distance
_geom_bond_site_symmetry_2
_geom_bond_publ_flag
Fe1 C4 2.076(4) . ?
Fe1 C5 2.083(4) . ?
Fe1 C2 2.084(4) . ?
Fe1 C1 2.090(4) . ?
Fe1 C3 2.100(4) . ?
Fe1 Ga3 2.3088(8) . ?
Fe1 Ga2 2.3121(8) . ?
Fe1 Ga1 2.3217(7) . ?
Ga1 C15 2.267(4) . ?
Ga1 C14 2.288(4) . ?
Ga1 C11 2.314(4) . ?
Ga1 C13 2.352(4) . ?
Ga1 C12 2.376(4) . ?
Ga2 C24 2.260(5) . ?
Ga2 C25 2.290(5) . ?
Ga2 C23 2.304(5) . ?
Ga2 C21 2.345(4) . ?
Ga2 C22 2.352(4) . ?
Ga3 C32 2.263(4) . ?
Ga3 C31 2.274(4) . ?
Ga3 C33 2.316(4) . ?
Ga3 C35 2.336(4) . ?
Ga3 C34 2.361(4) . ?
B1 C57 1.625(6) . ?
B1 C41 1.627(6) . ?
B1 C49 1.640(6) . ?
B1 C65 1.650(6) . ?
C1 C5 1.412(6) . ?
C1 C2 1.423(6) . ?
C1 C6 1.494(6) . ?
C2 C3 1.426(6) . ?
C2 C7 1.509(6) . ?
C3 C4 1.423(6) . ?
C3 C8 1.491(6) . ?
C4 C5 1.422(6) . ?
C4 C9 1.504(6) . ?
C5 C10 1.509(6) . ?
C6 H6A 0.9800 . ?
C6 H6B 0.9800 . ?
C6 H6C 0.9800 . ?
C7 H7A 0.9800 . ?
C7 H7B 0.9800 . ?
C7 H7C 0.9800 . ?
C8 H8A 0.9800 . ?
C8 H8B 0.9800 . ?
C8 H8C 0.9800 . ?
C9 H9A 0.9800 . ?
C9 H9B 0.9800 . ?
C9 H9C 0.9800 . ?
C10 H10A 0.9800 . ?
C10 H10B 0.9800 . ?
C10 H10C 0.9800 . ?
C11 C15 1.415(6) . ?
C11 C12 1.422(6) . ?
C11 C16 1.501(6) . ?
C12 C13 1.424(6) . ?
C12 C17 1.496(6) . ?
C13 C14 1.415(6) . ?
C13 C18 1.506(6) . ?
C14 C15 1.416(6) . ?
C14 C19 1.516(6) . ?
C15 C20 1.504(6) . ?
C16 H16A 0.9800 . ?
C16 H16B 0.9800 . ?
C16 H16C 0.9800 . ?
C17 H17A 0.9800 . ?
C17 H17B 0.9800 . ?
C17 H17C 0.9800 . ?
C18 H18A 0.9800 . ?
C18 H18B 0.9800 . ?
C18 H18C 0.9800 . ?
C19 H19A 0.9800 . ?
C19 H19B 0.9800 . ?
C19 H19C 0.9800 . ?
C20 H20A 0.9800 . ?
C20 H20B 0.9800 . ?
C20 H20C 0.9800 . ?
C21 C22 1.428(6) . ?
C21 C25 1.440(6) . ?
C21 C26 1.488(6) . ?
C22 C23 1.417(6) . ?
C22 C27 1.492(6) . ?
C23 C24 1.397(7) . ?
C23 C28 1.530(7) . ?
C24 C25 1.421(8) . ?
C24 C29 1.508(6) . ?
C25 C30 1.486(7) . ?
C26 H26A 0.9800 . ?
C26 H26B 0.9800 . ?
C26 H26C 0.9800 . ?
C27 H27A 0.9800 . ?
C27 H27B 0.9800 . ?
C27 H27C 0.9800 . ?
C28 H28A 0.9800 . ?
C28 H28B 0.9800 . ?
C28 H28C 0.9800 . ?
C29 H29A 0.9800 . ?
C29 H29B 0.9800 . ?
C29 H29C 0.9800 . ?
C30 H30A 0.9800 . ?
C30 H30B 0.9800 . ?
C30 H30C 0.9800 . ?
C31 C32 1.422(6) . ?
C31 C35 1.438(6) . ?
C31 C36 1.479(6) . ?
C32 C33 1.425(6) . ?
C32 C37 1.492(6) . ?
C33 C34 1.412(6) . ?
C33 C38 1.504(7) . ?
C34 C35 1.417(6) . ?
C34 C39 1.502(6) . ?
C35 C40 1.498(6) . ?
C36 H36A 0.9800 . ?
C36 H36B 0.9800 . ?
C36 H36C 0.9800 . ?
C37 H37A 0.9800 . ?
C37 H37B 0.9800 . ?
C37 H37C 0.9800 . ?
C38 H38A 0.9800 . ?
C38 H38B 0.9800 . ?
C38 H38C 0.9800 . ?
C39 H39A 0.9800 . ?
C39 H39B 0.9800 . ?
C39 H39C 0.9800 . ?
C40 H40A 0.9800 . ?
C40 H40B 0.9800 . ?
C40 H40C 0.9800 . ?
C41 C42 1.404(5) . ?
C41 C46 1.414(5) . ?
C42 C43 1.380(5) . ?
C42 H42A 0.9500 . ?
C43 C44 1.390(5) . ?
C43 C48 1.496(6) . ?
C44 C45 1.385(5) . ?
C44 H44A 0.9500 . ?
C45 C46 1.379(5) . ?
C45 C47 1.487(6) . ?
C46 H46A 0.9500 . ?
C47 F2 1.341(5) . ?
C47 F3 1.341(5) . ?
C47 F1 1.349(4) . ?
C48 F5A 1.334(6) . ?
C48 F4B 1.344(9) . ?
C48 F6A 1.346(7) . ?
C48 F5B 1.351(8) . ?
C48 F6B 1.354(9) . ?
C48 F4A 1.360(7) . ?
C49 C50 1.395(5) . ?
C49 C54 1.403(5) . ?
C50 C51 1.396(5) . ?
C50 H50A 0.9500 . ?
C51 C52 1.381(5) . ?
C51 C55 1.489(6) . ?
C52 C53 1.382(6) . ?
C52 H52A 0.9500 . ?
C53 C54 1.377(5) . ?
C53 C56 1.505(6) . ?
C54 H54A 0.9500 . ?
C55 F9B 1.276(7) . ?
C55 F7A 1.280(8) . ?
C55 F8B 1.319(7) . ?
C55 F8A 1.383(8) . ?
C55 F9A 1.397(10) . ?
C55 F7B 1.399(7) . ?
C56 F11A 1.233(8) . ?
C56 F10B 1.234(9) . ?
C56 F11B 1.334(8) . ?
C56 F10A 1.341(8) . ?
C56 F12B 1.418(9) . ?
C56 F12A 1.419(8) . ?
C57 C62 1.399(5) . ?
C57 C58 1.406(5) . ?
C58 C59 1.383(5) . ?
C58 H58A 0.9500 . ?
C59 C60 1.383(5) . ?
C59 C63 1.489(6) . ?
C60 C61 1.382(6) . ?
C60 H60A 0.9500 . ?
C61 C62 1.381(6) . ?
C61 C64 1.492(6) . ?
C62 H62A 0.9500 . ?
C63 F13A 1.316(9) . ?
C63 F13B 1.321(7) . ?
C63 F14A 1.345(7) . ?
C63 F14B 1.364(7) . ?
C63 F15B 1.368(9) . ?
C63 F15A 1.391(9) . ?
C64 F19B 1.246(9) . ?
C64 F21A 1.307(7) . ?
C64 F19A 1.322(7) . ?
C64 F21B 1.347(9) . ?
C64 F20B 1.356(8) . ?
C64 F20A 1.442(7) . ?
C65 C70 1.389(5) . ?
C65 C66 1.397(5) . ?
C66 C67 1.386(6) . ?
C66 H66A 0.9500 . ?
C67 C68 1.387(6) . ?
C67 C71 1.486(6) . ?
C68 C69 1.388(5) . ?
C68 H68A 0.9500 . ?
C69 C70 1.395(5) . ?
C69 C72 1.486(6) . ?
C70 H70A 0.9500 . ?
C71 F18 1.323(5) . ?
C71 F16 1.327(5) . ?
C71 F17 1.341(5) . ?
C72 F24 1.332(5) . ?
C72 F23 1.338(5) . ?
C72 F22 1.339(5) . ?
